data_9000203
loop_
_publ_author_name
'Gibbs, G. V.'
'Ribbe, P. H.'
'Anderson, C. P.'

_publ_section_title
;
 The crystal structures of the humite minerals. II. Chondrodite
;
_journal_name_full 'American Mineralogist'
_journal_page_first 1182
_journal_page_last 1194
_journal_volume 55
_journal_year 1970
_chemical_formula_sum 'F1.3 Fe0.05 H0.7 Mg4.95 O8.7 Si2'
_chemical_name_mineral Chondrodite
_space_group_IT_number 14
_symmetry_space_group_name_Hall '-P 2xab'
_symmetry_space_group_name_H-M 'P 21/b 1 1'
_cell_angle_alpha 109.059
_cell_angle_beta 90
_cell_angle_gamma 90
_cell_formula_units_Z 2
_cell_length_a 4.7284
_cell_length_b 10.2539
_cell_length_c 7.8404
_cell_volume 359.300
_database_code_amcsd 0000208
_exptl_crystal_density_diffrn 3.178
_cod_original_formula_sum 'Mg4.95 Fe.05 Si2 O8.7 (F1.3 H.7)'
_cod_database_code 9000203

loop_
_space_group_symop_operation_xyz
x,y,z
1/2-x,1/2+y,z
1/2+x,1/2-y,-z
-x,-y,-z

loop_
_atom_site_label
_atom_site_fract_x
_atom_site_fract_y
_atom_site_fract_z
_atom_site_occupancy
_atom_site_U_iso_or_equiv
_atom_site_type_symbol
_atom_site_attached_hydrogens
Mg1 0.50000 0.00000 0.50000 0.95000 0.00621 Mg 0
Fe1 0.50000 0.00000 0.50000 0.05000 0.00621 Fe 0
Mg2 0.00910 0.17310 0.30550 1.00000 0.00570 Mg 0
Mg3 0.49150 0.88670 0.07910 1.00000 0.00545 Mg 0
Si 0.07680 0.14410 0.70380 1.00000 0.00253 Si 0
O1 0.77870 0.00090 0.29370 1.00000 0.00456 O 0
O2 0.72800 0.24040 0.12520 1.00000 0.00507 O 0
O3 0.22550 0.16820 0.52750 1.00000 0.00443 O 0
O4 0.26490 0.85460 0.29430 1.00000 0.00532 O 0
O-H 0.26560 0.05820 0.10180 0.35000 0.00633 O 1
F 0.26560 0.05820 0.10180 0.65000 0.00633 F 0

loop_
_cod_changelog_entry_id
_cod_changelog_entry_author
_cod_changelog_entry_date
_cod_changelog_entry_text
1
;cod-tools version 3.8.0
Id: cif_guess_AMCSD_atom_types 9574 2023-05-10 09:00:05Z saulius
;
2023-05-10T18:45:57+03:00
;Derived atom types and hydrogen counts
from atom names that follow the AMCSD naming convention
(Wat == water, O-H == hydroxyl).
;

loop_
_cod_related_entry_id
_cod_related_entry_database
_cod_related_entry_code
1 AMCSD 0000208
